data_7027366
loop_
_publ_author_name
'Drew, Michael G. B.'
'Hudson, Michael J.'
'Iveson, Peter B.'
'Madic, Charles'
'Russell, Mark L.'

_publ_section_title
;
 Experimental and theoretical studies of a triazole ligand and complexes
 formed with the lanthanides
;
_journal_issue 15
_journal_name_full 'Journal of the Chemical Society, Dalton Transactions'
_journal_page_first 2433
_journal_paper_doi 10.1039/a901842e
_journal_year 1999
_chemical_formula_moiety 2(DMTZP),H2O
_chemical_formula_sum 'C34 H48 N14 O'
_chemical_formula_weight 668.86
_chemical_name_systematic
; 
 ? 
;
_space_group_IT_number 15
_symmetry_cell_setting monoclinic
_symmetry_space_group_name_Hall '-C 2yc'
_symmetry_space_group_name_H-M 'C 1 2/c 1'
_atom_sites_solution_hydrogens geom
_atom_sites_solution_primary direct
_atom_sites_solution_secondary difmap
_audit_creation_method SHELXL-97
_cell_angle_alpha 90
_cell_angle_beta 109.698(10)
_cell_angle_gamma 90
_cell_formula_units_Z 4
_cell_length_a 11.320(14)
_cell_length_b 21.98(2)
_cell_length_c 16.689(18)
_cell_measurement_reflns_used all
_cell_measurement_temperature 293(2)
_cell_volume 3909(7)
_computing_cell_refinement XDS
_computing_data_collection 'XDS (Kabsch, 1991)'
_computing_data_reduction XDS
_computing_molecular_graphics PLATON(Spek,1994)
_computing_structure_refinement 'SHELXL-93 (Sheldrick, 1993)'
_computing_structure_solution 'SHELXS-86 (Sheldrick, 1990)'
_diffrn_ambient_temperature 293(2)
_diffrn_measurement_device 'Marresearch Image Plate'
_diffrn_measurement_method '95 frames at 2^o intervals, counting time 5 min.'
_diffrn_radiation_monochromator graphite
_diffrn_radiation_source 'fine-focus sealed tube'
_diffrn_radiation_type MoK\a
_diffrn_radiation_wavelength 0.71073
_diffrn_reflns_av_R_equivalents 0.0612
_diffrn_reflns_av_sigmaI/netI 0.0740
_diffrn_reflns_limit_h_max 13
_diffrn_reflns_limit_h_min 0
_diffrn_reflns_limit_k_max 27
_diffrn_reflns_limit_k_min -27
_diffrn_reflns_limit_l_max 19
_diffrn_reflns_limit_l_min -20
_diffrn_reflns_number 6415
_diffrn_reflns_theta_max 26.08
_diffrn_reflns_theta_min 2.80
_diffrn_standards_number n/a
_exptl_absorpt_coefficient_mu 0.074
_exptl_absorpt_correction_type none
_exptl_crystal_density_diffrn 1.136
_exptl_crystal_density_method 'not measured'
_exptl_crystal_F_000 1432
_exptl_crystal_size_max 0.40
_exptl_crystal_size_mid 0.25
_exptl_crystal_size_min 0.25
_refine_diff_density_max 0.464
_refine_diff_density_min -0.328
_refine_diff_density_rms 0.071
_refine_ls_extinction_coef 0.003(2)
_refine_ls_extinction_expression Fc^*^=kFc[1+0.001xFc^2^\l^3^/sin(2\q)]^-1/4^
_refine_ls_extinction_method SHELXL
_refine_ls_goodness_of_fit_ref 1.207
_refine_ls_hydrogen_treatment mixed
_refine_ls_matrix_type full
_refine_ls_number_parameters 205
_refine_ls_number_reflns 3713
_refine_ls_number_restraints 28
_refine_ls_restrained_S_all 1.236
_refine_ls_R_factor_all 0.2222
_refine_ls_R_factor_gt 0.1345
_refine_ls_shift/su_max 0.119
_refine_ls_shift/su_mean 0.012
_refine_ls_structure_factor_coef Fsqd
_refine_ls_weighting_details 'w=1/[\s^2^(Fo^2^)+(0.2000P)^2^+0.0000P] where P=(Fo^2^+2Fc^2^)/3'
_refine_ls_weighting_scheme calc
_refine_ls_wR_factor_gt 0.3144
_refine_ls_wR_factor_ref 0.3765
_reflns_number_gt 1199
_reflns_number_total 3713
_reflns_threshold_expression >2sigma(I)
_cod_data_source_file 901842esup1.cif
_cod_data_source_block 2(DMTZP),H2O
_cod_depositor_comments
;
The following automatic conversions were performed:

'_refine_ls_weighting_scheme' value 'calc
w=1/[\s^2^(Fo^2^)+(0.2000P)^2^+0.0000P] where P=(Fo^2^+2Fc^2^)/3' was
changed to 'calc'. New tag '_refine_ls_weighting_details' was
created. The value of the new tag was set to
'w=1/[\s^2^(Fo^2^)+(0.2000P)^2^+0.0000P] where P=(Fo^2^+2Fc^2^)/3'.

Automatic conversion script
Id: cif_fix_values 3143 2015-03-26 13:38:13Z robertas 
;
_cod_original_cell_volume 3910(8)
_cod_original_sg_symbol_H-M C2/c
_cod_database_code 7027366

loop_
_symmetry_equiv_pos_as_xyz
'x, y, z'
'x, -y, z+1/2'
'x+1/2, y+1/2, z'
'x+1/2, -y+1/2, z+1/2'
'-x, -y, -z'
'-x, y, -z-1/2'
'-x+1/2, -y+1/2, -z'
'-x+1/2, y+1/2, -z-1/2'

loop_
_atom_site_label
_atom_site_type_symbol
_atom_site_fract_x
_atom_site_fract_y
_atom_site_fract_z
_atom_site_U_iso_or_equiv
_atom_site_adp_type
_atom_site_occupancy
_atom_site_calc_flag
_atom_site_refinement_flags
_atom_site_disorder_assembly
_atom_site_disorder_group
O100 O 0.0000 -0.12473(19) 0.2500 0.0917(16) Uani 1 d S . .
N21A N 0.0000 0.0149(3) 0.2500 0.0921(18) Uani 1 d S . .
C22A C -0.0991(6) 0.0480(3) 0.1997(3) 0.0986(18) Uani 1 d . . .
C23A C -0.1030(7) 0.1094(3) 0.1981(4) 0.121(2) Uani 1 d . . .
H23A H -0.1730 0.1302 0.1631 0.146 Uiso 1 calc R . .
C24A C 0.0000 0.1401(4) 0.2500 0.141(4) Uani 1 d S . .
H24A H -0.0003 0.1824 0.2499 0.169 Uiso 1 calc SR . .
N14A N -0.2006(5) -0.0497(2) 0.1460(3) 0.1066(16) Uani 1 d . . .
C13A C -0.2041(6) 0.0113(3) 0.1483(4) 0.1010(18) Uani 1 d . . .
N12A N -0.3128(5) 0.0347(2) 0.0959(3) 0.1171(18) Uani 1 d . . .
N11A N -0.3808(6) -0.0157(3) 0.0612(3) 0.130(2) Uani 1 d . . .
H11A H -0.4562 -0.0152 0.0256 0.156 Uiso 1 calc R . .
C15A C -0.3159(8) -0.0642(3) 0.0894(5) 0.126(2) Uani 1 d D . .
C16A C -0.3659(11) -0.1279(4) 0.0638(6) 0.194(4) Uiso 0.473(10) d PD A 1
H16A H -0.4493 -0.1286 0.0680 0.233 Uiso 0.473(10) calc PR A 1
H16B H -0.3772 -0.1315 0.0038 0.233 Uiso 0.473(10) calc PR A 1
C17A C -0.305(2) -0.1844(7) 0.1035(19) 0.252(6) Uiso 0.473(10) d PD A 1
H17A H -0.2678 -0.1772 0.1642 0.302 Uiso 0.473(10) calc PR A 1
H17B H -0.2367 -0.1927 0.0823 0.302 Uiso 0.473(10) calc PR A 1
C18A C -0.387(3) -0.2435(9) 0.091(2) 0.252(6) Uiso 0.473(10) d PD A 1
H18A H -0.4456 -0.2376 0.1214 0.302 Uiso 0.473(10) calc PR A 1
H18B H -0.4358 -0.2463 0.0312 0.302 Uiso 0.473(10) calc PR A 1
C19A C -0.325(3) -0.3028(11) 0.1178(18) 0.252(6) Uiso 0.473(10) d PD A 1
H19A H -0.2545 -0.3063 0.0989 0.302 Uiso 0.473(10) calc PR A 1
H19B H -0.3839 -0.3347 0.0932 0.302 Uiso 0.473(10) calc PR A 1
H19C H -0.2978 -0.3059 0.1787 0.302 Uiso 0.473(10) calc PR A 1
C16C C -0.3659(11) -0.1279(4) 0.0638(6) 0.194(4) Uiso 0.527(10) d PD A 2
H16C H -0.3075 -0.1503 0.0438 0.233 Uiso 0.527(10) calc PR A 2
H16D H -0.4455 -0.1254 0.0176 0.233 Uiso 0.527(10) calc PR A 2
C17C C -0.384(3) -0.1624(7) 0.1407(12) 0.252(6) Uiso 0.527(10) d PD A 2
H17C H -0.3174 -0.1507 0.1922 0.302 Uiso 0.527(10) calc PR A 2
H17D H -0.4629 -0.1490 0.1465 0.302 Uiso 0.527(10) calc PR A 2
C18C C -0.386(3) -0.2332(8) 0.1346(16) 0.252(6) Uiso 0.527(10) d PD A 2
H18C H -0.3359 -0.2499 0.1894 0.302 Uiso 0.527(10) calc PR A 2
H18D H -0.4717 -0.2471 0.1227 0.302 Uiso 0.527(10) calc PR A 2
C19C C -0.337(3) -0.2584(10) 0.0670(17) 0.252(6) Uiso 0.527(10) d PD A 2
H19C H -0.3507 -0.2290 0.0221 0.302 Uiso 0.527(10) calc PR A 2
H19D H -0.3811 -0.2952 0.0443 0.302 Uiso 0.527(10) calc PR A 2
H19E H -0.2492 -0.2668 0.0919 0.302 Uiso 0.527(10) calc PR A 2
N21B N 0.0000 -0.2652(3) 0.2500 0.0912(19) Uani 1 d S . .
C22B C 0.0490(6) -0.2973(3) 0.1997(4) 0.0995(18) Uani 1 d . . .
C23B C 0.0492(7) -0.3598(3) 0.1975(4) 0.122(2) Uani 1 d . . .
H23B H 0.0819 -0.3808 0.1614 0.147 Uiso 1 calc R . .
C24B C 0.0000 -0.3894(5) 0.2500 0.140(4) Uani 1 d S . .
H24B H 0.0000 -0.4317 0.2500 0.168 Uiso 1 calc SR . .
N14B N 0.0977(5) -0.2004(2) 0.1457(3) 0.1088(17) Uani 1 d . . .
C13B C 0.1030(6) -0.2602(3) 0.1472(4) 0.0995(19) Uani 1 d . . .
N12B N 0.1575(5) -0.2845(2) 0.0962(3) 0.1157(18) Uani 1 d . . .
N11B N 0.1911(6) -0.2350(3) 0.0606(4) 0.130(2) Uani 1 d . . .
C15B C 0.1559(8) -0.1867(3) 0.0901(5) 0.127(2) Uani 1 d D . .
C16B C 0.1806(11) -0.1228(4) 0.0666(6) 0.193(4) Uiso 0.556(10) d PD B 1
H16B H 0.1023 -0.1002 0.0475 0.232 Uiso 0.556(10) calc PR B 1
H16C H 0.2133 -0.1243 0.0198 0.232 Uiso 0.556(10) calc PR B 1
C17B C 0.275(2) -0.0896(7) 0.1422(12) 0.241(5) Uiso 0.556(10) d PD B 1
H17B H 0.2562 -0.1008 0.1929 0.289 Uiso 0.556(10) calc PR B 1
H17B H 0.3577 -0.1054 0.1490 0.289 Uiso 0.556(10) calc PR B 1
C18B C 0.281(2) -0.0205(8) 0.1394(15) 0.241(5) Uiso 0.556(10) d PD B 1
H18B H 0.2979 -0.0050 0.1965 0.289 Uiso 0.556(10) calc PR B 1
H18B H 0.3514 -0.0092 0.1216 0.289 Uiso 0.556(10) calc PR B 1
C19B C 0.163(2) 0.0104(10) 0.0804(16) 0.241(5) Uiso 0.556(10) d PD B 1
H19A H 0.1105 -0.0193 0.0435 0.289 Uiso 0.556(10) calc PR B 1
H19B H 0.1865 0.0407 0.0469 0.289 Uiso 0.556(10) calc PR B 1
H19C H 0.1191 0.0294 0.1136 0.289 Uiso 0.556(10) calc PR B 1
C16D C 0.1806(11) -0.1228(4) 0.0666(6) 0.193(4) Uiso 0.444(10) d PD B 2
H16D H 0.2665 -0.1231 0.0671 0.232 Uiso 0.444(10) calc PR B 2
H16D H 0.1283 -0.1176 0.0075 0.232 Uiso 0.444(10) calc PR B 2
C17D C 0.167(3) -0.0672(7) 0.1083(19) 0.241(5) Uiso 0.444(10) d PD B 2
H17D H 0.2057 -0.0730 0.1692 0.289 Uiso 0.444(10) calc PR B 2
H17D H 0.0786 -0.0596 0.0966 0.289 Uiso 0.444(10) calc PR B 2
C18D C 0.227(3) -0.0092(9) 0.082(2) 0.241(5) Uiso 0.444(10) d PD B 2
H18D H 0.3129 -0.0188 0.0878 0.289 Uiso 0.444(10) calc PR B 2
H18E H 0.1825 -0.0018 0.0215 0.289 Uiso 0.444(10) calc PR B 2
C19D C 0.226(3) 0.0476(10) 0.1272(18) 0.241(5) Uiso 0.444(10) d PD B 2
H19D H 0.1416 0.0582 0.1217 0.289 Uiso 0.444(10) calc PR B 2
H19E H 0.2621 0.0795 0.1034 0.289 Uiso 0.444(10) calc PR B 2
H19F H 0.2749 0.0423 0.1862 0.289 Uiso 0.444(10) calc PR B 2

loop_
_atom_site_aniso_label
_atom_site_aniso_U_11
_atom_site_aniso_U_22
_atom_site_aniso_U_33
_atom_site_aniso_U_23
_atom_site_aniso_U_13
_atom_site_aniso_U_12
O100 0.093(4) 0.085(3) 0.094(3) 0.000 0.028(3) 0.000
N21A 0.073(5) 0.113(4) 0.076(4) 0.000 0.006(3) 0.000
C22A 0.070(4) 0.117(5) 0.097(4) 0.005(3) 0.013(3) 0.004(3)
C23A 0.097(6) 0.103(5) 0.142(6) -0.004(4) 0.011(4) 0.009(4)
C24A 0.135(11) 0.099(6) 0.180(10) 0.000 0.042(8) 0.000
N14A 0.077(4) 0.118(4) 0.101(3) -0.004(3) -0.001(3) -0.008(3)
C13A 0.080(4) 0.112(4) 0.098(4) -0.001(3) 0.012(3) 0.017(4)
N12A 0.085(4) 0.133(4) 0.112(4) -0.001(3) 0.004(3) 0.015(4)
N11A 0.084(4) 0.149(5) 0.124(4) -0.009(4) -0.009(3) 0.016(4)
C15A 0.114(7) 0.125(5) 0.123(5) -0.002(4) 0.018(5) 0.009(5)
N21B 0.092(5) 0.104(4) 0.087(4) 0.000 0.043(4) 0.000
C22B 0.088(4) 0.117(5) 0.100(4) -0.001(3) 0.041(4) 0.002(3)
C23B 0.141(7) 0.106(5) 0.142(6) 0.002(4) 0.077(5) 0.012(4)
C24B 0.134(10) 0.110(7) 0.184(10) 0.000 0.064(8) 0.000
N14B 0.122(5) 0.119(4) 0.101(3) 0.005(3) 0.057(3) -0.008(3)
C13B 0.109(5) 0.104(4) 0.095(4) -0.001(3) 0.047(4) 0.017(3)
N12B 0.116(5) 0.137(4) 0.112(4) 0.005(3) 0.062(3) 0.017(3)
N11B 0.150(6) 0.142(4) 0.123(4) -0.003(4) 0.078(4) 0.021(4)
C15B 0.143(7) 0.130(5) 0.118(5) 0.008(4) 0.057(5) 0.007(5)

loop_
_atom_type_symbol
_atom_type_description
_atom_type_scat_dispersion_real
_atom_type_scat_dispersion_imag
_atom_type_scat_source
C C 0.0033 0.0016 'International Tables Vol C Tables 4.2.6.8 and 6.1.1.4'
H H 0.0000 0.0000 'International Tables Vol C Tables 4.2.6.8 and 6.1.1.4'
N N 0.0061 0.0033 'International Tables Vol C Tables 4.2.6.8 and 6.1.1.4'
O O 0.0106 0.0060 'International Tables Vol C Tables 4.2.6.8 and 6.1.1.4'

loop_
_geom_angle_atom_site_label_1
_geom_angle_atom_site_label_2
_geom_angle_atom_site_label_3
_geom_angle
_geom_angle_site_symmetry_1
_geom_angle_site_symmetry_3
C22A N21A C22A 115.5(7) . 6_556
C23A C22A N21A 123.9(6) . .
C23A C22A C13A 122.1(6) . .
N21A C22A C13A 114.0(5) . .
C22A C23A C24A 117.9(7) . .
C23A C24A C23A 121.1(9) 6_556 .
C13A N14A C15A 103.1(5) . .
N14A C13A N12A 112.8(6) . .
N14A C13A C22A 123.2(6) . .
N12A C13A C22A 123.9(6) . .
C13A N12A N11A 103.3(5) . .
C15A N11A N12A 110.3(6) . .
N11A C15A N14A 110.5(6) . .
N11A C15A C16C 123.2(8) . .
N14A C15A C16C 126.3(8) . .
N11A C15A C16A 123.2(8) . .
N14A C15A C16A 126.3(8) . .
C16C C15A C16A 0.0(14) . .
C17A C16A C15A 125.5(13) . .
C16A C17A C18A 118.4(18) . .
C19A C18A C17A 120(2) . .
C15A C16C C17C 110.8(9) . .
C18C C17C C16C 115.5(11) . .
C19C C18C C17C 114.4(12) . .
C22B N21B C22B 117.0(6) 6_556 .
N21B C22B C23B 122.9(5) . .
N21B C22B C13B 114.9(5) . .
C23B C22B C13B 122.2(5) . .
C24B C23B C22B 117.4(6) . .
C23B C24B C23B 122.4(9) . 6_556
C13B N14B C15B 101.9(5) . .
N14B C13B N12B 114.9(5) . .
N14B C13B C22B 122.6(5) . .
N12B C13B C22B 122.5(6) . .
C13B N12B N11B 102.6(5) . .
C15B N11B N12B 109.0(5) . .
N11B C15B N14B 111.7(6) . .
N11B C15B C16D 123.9(8) . .
N14B C15B C16D 124.4(8) . .
N11B C15B C16B 123.9(8) . .
N14B C15B C16B 124.4(8) . .
C16D C15B C16B 0.0(13) . .
C15B C16B C17B 111.7(9) . .
C18B C17B C16B 118.6(12) . .
C19B C18B C17B 114.9(12) . .
C17D C16D C15B 127.3(12) . .
C16D C17D C18D 115.3(17) . .
C19D C18D C17D 118.0(18) . .

loop_
_geom_bond_atom_site_label_1
_geom_bond_atom_site_label_2
_geom_bond_distance
_geom_bond_site_symmetry_2
N21A C22A 1.361(6) .
N21A C22A 1.366(6) 6_556
C22A C23A 1.349(8) .
C22A C13A 1.456(8) .
C23A C24A 1.375(7) .
C24A C23A 1.370(7) 6_556
N14A C13A 1.342(7) .
N14A C15A 1.367(8) .
C13A N12A 1.345(7) .
N12A N11A 1.365(7) .
N11A C15A 1.286(8) .
C15A C16C 1.520(8) .
C15A C16A 1.520(8) .
C16A C17A 1.463(15) .
C17A C18A 1.570(18) .
C18A C19A 1.470(17) .
C16C C17C 1.563(15) .
C17C C18C 1.561(16) .
C18C C19C 1.519(17) .
N21B C22B 1.351(6) 6_556
N21B C22B 1.352(6) .
C22B C23B 1.374(8) .
C22B C13B 1.471(8) .
C23B C24B 1.353(7) .
C24B C23B 1.354(7) 6_556
N14B C13B 1.317(7) .
N14B C15B 1.339(8) .
C13B N12B 1.321(7) .
N12B N11B 1.355(7) .
N11B C15B 1.288(8) .
C15B C16D 1.511(8) .
C15B C16B 1.511(8) .
C16B C17B 1.536(15) .
C17B C18B 1.524(15) .
C18B C19B 1.521(17) .
C16D C17D 1.440(15) .
C17D C18D 1.574(18) .
C18D C19D 1.465(17) .
